data_7033099
loop_
_publ_author_name
'Zhou, Jian'
'Xiao, Hong'
'Xiao, Hong-Ping'
'Yang, Tao'
'Zou, Hua-Hong'
'Liu, Xing'
'Zhao, Rong-Qing'
'Tang, Qiuling'

_publ_section_title
;
 Two types of lanthanide selenidostannates(IV) first prepared under the
 same solvothermal conditions.
;
_journal_issue 3
_journal_name_full 'Dalton transactions (Cambridge, England : 2003)'
_journal_page_first 1350
_journal_page_last 1357
_journal_paper_doi 10.1039/c4dt03099k
_journal_volume 44
_journal_year 2015
_chemical_formula_moiety '2(C16 H48 Cl2 Er2 N10 O2), Se10 Sn4, 4(H2 O)'
_chemical_formula_sum 'C32 H104 Cl4 Er4 N20 O8 Se10 Sn4'
_chemical_formula_weight 2972.52
_chemical_name_systematic
; 
 ? 
;
_space_group_IT_number 88
_symmetry_cell_setting tetragonal
_symmetry_space_group_name_Hall '-I 4ad'
_symmetry_space_group_name_H-M 'I 41/a :2'
_atom_sites_solution_hydrogens geom
_atom_sites_solution_primary direct
_atom_sites_solution_secondary difmap
_audit_creation_method SHELXL-97
_cell_angle_alpha 90.00
_cell_angle_beta 90.00
_cell_angle_gamma 90.00
_cell_formula_units_Z 4
_cell_length_a 28.1622(3)
_cell_length_b 28.1622(3)
_cell_length_c 11.0089(3)
_cell_measurement_reflns_used 12637
_cell_measurement_temperature 296(2)
_cell_measurement_theta_max 29.045
_cell_measurement_theta_min 3.198
_cell_volume 8731.3(3)
_computing_cell_refinement 'CrystalClear, Ver. 1.30 (Rigaku/MSC, 2001)'
_computing_data_collection 'CrystalClear, Ver. 1.30 (Rigaku/MSC, 2001)'
_computing_data_reduction 'CrystalStructure, Ver. 3.60 (Rigaku/MSC, 2004)'
_computing_molecular_graphics 'ORTEPII (Johnson, 1976)'
_computing_publication_material SHELXL97
_computing_structure_refinement 'SHELXL97 (Sheldrick, 1997)'
_computing_structure_solution 'SHELXS97 (Sheldrick, 1990)'
_diffrn_ambient_temperature 296(2)
_diffrn_detector_area_resol_mean 7.31
_diffrn_measured_fraction_theta_full 0.997
_diffrn_measured_fraction_theta_max 0.997
_diffrn_measurement_device_type 'Rigaku Mercury'
_diffrn_measurement_method \w
_diffrn_radiation_monochromator graphite
_diffrn_radiation_source 'fine-focus sealed tube'
_diffrn_radiation_type MoK\a
_diffrn_radiation_wavelength 0.71073
_diffrn_reflns_av_R_equivalents 0.0254
_diffrn_reflns_av_unetI/netI 0.0299
_diffrn_reflns_limit_h_max 27
_diffrn_reflns_limit_h_min -31
_diffrn_reflns_limit_k_max 33
_diffrn_reflns_limit_k_min -16
_diffrn_reflns_limit_l_max 13
_diffrn_reflns_limit_l_min -8
_diffrn_reflns_number 10732
_diffrn_reflns_theta_full 25.09
_diffrn_reflns_theta_max 25.09
_diffrn_reflns_theta_min 3.20
_exptl_absorpt_coefficient_mu 9.254
_exptl_absorpt_correction_T_max 0.6547
_exptl_absorpt_correction_T_min 0.4292
_exptl_absorpt_correction_type multi-scan
_exptl_absorpt_process_details 'Jacobson, R. (1998) Private communication'
_exptl_crystal_colour yellow
_exptl_crystal_density_diffrn 2.261
_exptl_crystal_density_method 'not measured'
_exptl_crystal_description sheet
_exptl_crystal_F_000 5360
_exptl_crystal_size_max 0.11
_exptl_crystal_size_mid 0.08
_exptl_crystal_size_min 0.05
_platon_squeeze_details
;
;
_refine_diff_density_max 0.586
_refine_diff_density_min -0.884
_refine_diff_density_rms 0.110
_refine_ls_extinction_method none
_refine_ls_goodness_of_fit_ref 1.060
_refine_ls_hydrogen_treatment constr
_refine_ls_matrix_type full
_refine_ls_number_parameters 178
_refine_ls_number_reflns 3877
_refine_ls_number_restraints 0
_refine_ls_restrained_S_all 1.060
_refine_ls_R_factor_all 0.0300
_refine_ls_R_factor_gt 0.0244
_refine_ls_shift/su_max 0.002
_refine_ls_shift/su_mean 0.000
_refine_ls_structure_factor_coef Fsqd
_refine_ls_weighting_details 'calc w=1/[\s^2^(Fo^2^)+(0.0303P)^2^+9.2627P] where P=(Fo^2^+2Fc^2^)/3'
_refine_ls_weighting_scheme calc
_refine_ls_wR_factor_gt 0.0606
_refine_ls_wR_factor_ref 0.0630
_reflns_number_gt 3398
_reflns_number_total 3877
_reflns_threshold_expression >2sigma(I)
_cod_data_source_file c4dt03099k2.cif
_cod_data_source_block IIc
_cod_depositor_comments
;Adding full bibliography for 7033092--7033100.cif.

The following automatic conversions were performed:

'_symmetry_cell_setting' tag value 'Tetragona' was replaced with
'tetragonal' value as specified in the replacement file
'/home/robertas/cod-tools/perl-scripts/inputs/replacement_values.lst'.

Automatic conversion script
Id: cif_fix_values 3143 2015-03-26 13:38:13Z robertas 
;
_cod_original_sg_symbol_Hall '-I 4ad '
_cod_original_sg_symbol_H-M I41/a
_cod_database_code 7033099

loop_
_symmetry_equiv_pos_as_xyz
'x, y, z'
'-x+1/2, -y, z+1/2'
'-y+3/4, x+1/4, z+1/4'
'y+3/4, -x+3/4, z+3/4'
'x+1/2, y+1/2, z+1/2'
'-x+1, -y+1/2, z+1'
'-y+5/4, x+3/4, z+3/4'
'y+5/4, -x+5/4, z+5/4'
'-x, -y, -z'
'x-1/2, y, -z-1/2'
'y-3/4, -x-1/4, -z-1/4'
'-y-3/4, x-3/4, -z-3/4'
'-x+1/2, -y+1/2, -z+1/2'
'x, y+1/2, -z'
'y-1/4, -x+1/4, -z+1/4'
'-y-1/4, x-1/4, -z-1/4'

loop_
_atom_site_label
_atom_site_type_symbol
_atom_site_fract_x
_atom_site_fract_y
_atom_site_fract_z
_atom_site_U_iso_or_equiv
_atom_site_adp_type
_atom_site_occupancy
_atom_site_symmetry_multiplicity
_atom_site_calc_flag
_atom_site_refinement_flags
Sn1 Sn 0.442731(11) 0.704186(11) 0.99647(3) 0.02544(10) Uani 1 1 d .
Er1 Er 0.446579(7) 0.526605(7) 0.567569(18) 0.02413(8) Uani 1 1 d .
Cl1 Cl 0.38824(5) 0.47596(5) 0.41960(13) 0.0489(4) Uani 1 1 d .
O1W O 0.51032(11) 0.54101(10) 0.4565(3) 0.0273(7) Uani 1 1 d .
H1WA H 0.5301 0.5569 0.4983 0.041 Uiso 1 1 d R
N1 N 0.36414(15) 0.55105(17) 0.6456(4) 0.0469(12) Uani 1 1 d .
H1A H 0.3630 0.5829 0.6509 0.056 Uiso 1 1 calc R
H1B H 0.3422 0.5420 0.5908 0.056 Uiso 1 1 calc R
N2 N 0.41781(15) 0.47630(15) 0.7434(4) 0.0386(11) Uani 1 1 d .
H2C H 0.4227 0.4458 0.7195 0.046 Uiso 1 1 calc R
N3 N 0.50407(14) 0.52877(14) 0.7416(3) 0.0306(9) Uani 1 1 d .
H3C H 0.5332 0.5250 0.7072 0.037 Uiso 1 1 calc R
N4 N 0.45971(14) 0.60941(13) 0.6445(3) 0.0315(9) Uani 1 1 d .
H4C H 0.4357 0.6154 0.6975 0.038 Uiso 1 1 calc R
N5 N 0.41668(16) 0.58862(15) 0.4186(4) 0.0414(11) Uani 1 1 d .
H5A H 0.4359 0.5889 0.3534 0.050 Uiso 1 1 calc R
H5B H 0.3875 0.5801 0.3931 0.050 Uiso 1 1 calc R
C1 C 0.3516(2) 0.5311(2) 0.7630(6) 0.0591(17) Uani 1 1 d .
H1C H 0.3176 0.5335 0.7758 0.071 Uiso 1 1 calc R
H1D H 0.3675 0.5484 0.8272 0.071 Uiso 1 1 calc R
C2 C 0.3665(2) 0.4797(2) 0.7658(6) 0.0530(16) Uani 1 1 d .
H2A H 0.3590 0.4661 0.8444 0.064 Uiso 1 1 calc R
H2B H 0.3494 0.4621 0.7041 0.064 Uiso 1 1 calc R
C3 C 0.4463(2) 0.4819(2) 0.8543(5) 0.0510(16) Uani 1 1 d .
H3A H 0.4422 0.4543 0.9060 0.061 Uiso 1 1 calc R
H3B H 0.4354 0.5096 0.8988 0.061 Uiso 1 1 calc R
C4 C 0.4983(2) 0.4876(2) 0.8227(4) 0.0436(14) Uani 1 1 d .
H4A H 0.5167 0.4923 0.8962 0.052 Uiso 1 1 calc R
H4B H 0.5097 0.4592 0.7827 0.052 Uiso 1 1 calc R
C5 C 0.5066(2) 0.57430(19) 0.8061(5) 0.0420(13) Uani 1 1 d .
H5C H 0.5361 0.5764 0.8514 0.050 Uiso 1 1 calc R
H5D H 0.4804 0.5769 0.8629 0.050 Uiso 1 1 calc R
C6 C 0.50404(19) 0.61366(19) 0.7143(5) 0.0406(13) Uani 1 1 d .
H6A H 0.5050 0.6441 0.7553 0.049 Uiso 1 1 calc R
H6B H 0.5311 0.6118 0.6599 0.049 Uiso 1 1 calc R
C7 C 0.4562(2) 0.64573(18) 0.5487(5) 0.0434(14) Uani 1 1 d .
H7A H 0.4848 0.6453 0.4997 0.052 Uiso 1 1 calc R
H7B H 0.4536 0.6769 0.5857 0.052 Uiso 1 1 calc R
C8 C 0.4142(2) 0.63727(19) 0.4692(5) 0.0450(14) Uani 1 1 d .
H8A H 0.3852 0.6410 0.5159 0.054 Uiso 1 1 calc R
H8B H 0.4138 0.6603 0.4036 0.054 Uiso 1 1 calc R
Se1 Se 0.48832(2) 0.644601(17) 1.12505(5) 0.03749(14) Uani 1 1 d .
Se2 Se 0.5000 0.7500 0.86179(6) 0.03195(17) Uani 1 2 d S
Se3 Se 0.386926(17) 0.661568(19) 0.86705(4) 0.03299(13) Uani 1 1 d .

loop_
_atom_site_aniso_label
_atom_site_aniso_U_11
_atom_site_aniso_U_22
_atom_site_aniso_U_33
_atom_site_aniso_U_23
_atom_site_aniso_U_13
_atom_site_aniso_U_12
Sn1 0.02130(18) 0.02609(18) 0.02891(17) -0.00315(13) -0.00269(13) -0.00177(13)
Er1 0.02263(12) 0.01998(12) 0.02978(13) -0.00465(9) 0.00288(9) 0.00102(8)
Cl1 0.0382(8) 0.0458(8) 0.0626(8) -0.0133(7) -0.0103(7) -0.0065(6)
O1W 0.0319(18) 0.0169(16) 0.0330(16) -0.0061(14) 0.0033(15) 0.0032(14)
N1 0.032(3) 0.042(3) 0.066(3) -0.002(2) 0.014(2) 0.006(2)
N2 0.044(3) 0.030(2) 0.042(2) -0.005(2) 0.015(2) -0.004(2)
N3 0.033(2) 0.030(2) 0.030(2) -0.0059(18) 0.0023(18) 0.0017(19)
N4 0.032(2) 0.022(2) 0.041(2) -0.0061(18) 0.0125(19) -0.0012(18)
N5 0.042(3) 0.036(3) 0.046(2) -0.002(2) -0.001(2) 0.010(2)
C1 0.047(4) 0.047(4) 0.083(4) -0.004(3) 0.031(3) 0.004(3)
C2 0.049(4) 0.045(4) 0.065(4) -0.001(3) 0.021(3) -0.011(3)
C3 0.072(4) 0.047(4) 0.034(3) 0.001(3) 0.011(3) -0.009(3)
C4 0.055(4) 0.041(3) 0.035(3) -0.004(3) -0.005(3) 0.008(3)
C5 0.038(3) 0.043(3) 0.045(3) -0.013(3) -0.002(3) -0.005(3)
C6 0.033(3) 0.035(3) 0.053(3) -0.014(3) 0.002(3) -0.009(2)
C7 0.050(4) 0.021(3) 0.059(3) -0.003(3) 0.015(3) 0.003(2)
C8 0.050(4) 0.031(3) 0.055(3) 0.007(3) 0.009(3) 0.008(3)
Se1 0.0442(3) 0.0225(3) 0.0457(3) -0.0001(2) -0.0157(3) -0.0012(2)
Se2 0.0269(4) 0.0399(4) 0.0291(3) 0.000 0.000 -0.0056(3)
Se3 0.0221(3) 0.0387(3) 0.0382(3) -0.0141(2) -0.0016(2) -0.0026(2)

loop_
_atom_type_symbol
_atom_type_description
_atom_type_scat_dispersion_real
_atom_type_scat_dispersion_imag
_atom_type_scat_source
C C 0.0033 0.0016 'International Tables Vol C Tables 4.2.6.8 and 6.1.1.4'
H H 0.0000 0.0000 'International Tables Vol C Tables 4.2.6.8 and 6.1.1.4'
N N 0.0061 0.0033 'International Tables Vol C Tables 4.2.6.8 and 6.1.1.4'
O O 0.0106 0.0060 'International Tables Vol C Tables 4.2.6.8 and 6.1.1.4'
Se Se -0.0929 2.2259 'International Tables Vol C Tables 4.2.6.8 and 6.1.1.4'
Sn Sn -0.6537 1.4246 'International Tables Vol C Tables 4.2.6.8 and 6.1.1.4'
Er Er -0.2586 4.9576 'International Tables Vol C Tables 4.2.6.8 and 6.1.1.4'
Cl Cl 0.1484 0.1585 'International Tables Vol C Tables 4.2.6.8 and 6.1.1.4'

loop_
_geom_angle_atom_site_label_1
_geom_angle_atom_site_label_2
_geom_angle_atom_site_label_3
_geom_angle
_geom_angle_site_symmetry_1
_geom_angle_site_symmetry_3
Se3 Sn1 Se1 107.167(19) . 15_567
Se3 Sn1 Se2 108.54(2) . .
Se1 Sn1 Se2 109.851(18) 15_567 .
Se3 Sn1 Se1 109.03(2) . .
Se1 Sn1 Se1 112.321(14) 15_567 .
Se2 Sn1 Se1 109.826(18) . .
O1W Er1 O1W 69.85(12) . 9_666
O1W Er1 N4 84.04(12) . .
O1W Er1 N4 137.67(12) 9_666 .
O1W Er1 N3 83.91(12) . .
O1W Er1 N3 76.41(12) 9_666 .
N4 Er1 N3 67.95(13) . .
O1W Er1 N2 141.80(13) . .
O1W Er1 N2 77.96(12) 9_666 .
N4 Er1 N2 108.03(13) . .
N3 Er1 N2 68.68(14) . .
O1W Er1 N5 77.63(13) . .
O1W Er1 N5 132.67(12) 9_666 .
N4 Er1 N5 68.12(13) . .
N3 Er1 N5 133.65(14) . .
N2 Er1 N5 140.57(15) . .
O1W Er1 N1 150.45(13) . .
O1W Er1 N1 138.23(13) 9_666 .
N4 Er1 N1 76.78(14) . .
N3 Er1 N1 108.73(14) . .
N2 Er1 N1 66.74(14) . .
N5 Er1 N1 74.45(15) . .
O1W Er1 Cl1 104.82(9) . .
O1W Er1 Cl1 79.24(8) 9_666 .
N4 Er1 Cl1 141.19(10) . .
N3 Er1 Cl1 149.37(10) . .
N2 Er1 Cl1 88.34(10) . .
N5 Er1 Cl1 76.91(11) . .
N1 Er1 Cl1 78.16(11) . .
O1W Er1 Er1 35.50(7) . 9_666
O1W Er1 Er1 34.35(8) 9_666 9_666
N4 Er1 Er1 113.26(9) . 9_666
N3 Er1 Er1 77.93(9) . 9_666
N2 Er1 Er1 110.08(10) . 9_666
N5 Er1 Er1 106.89(10) . 9_666
N1 Er1 Er1 169.79(11) . 9_666
Cl1 Er1 Er1 92.19(3) . 9_666
Er1 O1W Er1 110.15(12) . 9_666
Er1 O1W H1WA 109.3 . .
Er1 O1W H1WA 98.9 9_666 .
C1 N1 Er1 114.4(3) . .
C1 N1 H1A 108.7 . .
Er1 N1 H1A 108.7 . .
C1 N1 H1B 108.7 . .
Er1 N1 H1B 108.7 . .
H1A N1 H1B 107.6 . .
C2 N2 C3 112.9(4) . .
C2 N2 Er1 114.0(3) . .
C3 N2 Er1 113.6(3) . .
C2 N2 H2C 105.0 . .
C3 N2 H2C 105.0 . .
Er1 N2 H2C 105.0 . .
C4 N3 C5 113.6(4) . .
C4 N3 Er1 111.8(3) . .
C5 N3 Er1 114.9(3) . .
C4 N3 H3C 105.1 . .
C5 N3 H3C 105.1 . .
Er1 N3 H3C 105.1 . .
C6 N4 C7 112.1(4) . .
C6 N4 Er1 112.2(3) . .
C7 N4 Er1 113.2(3) . .
C6 N4 H4C 106.3 . .
C7 N4 H4C 106.3 . .
Er1 N4 H4C 106.3 . .
C8 N5 Er1 114.2(3) . .
C8 N5 H5A 108.7 . .
Er1 N5 H5A 108.7 . .
C8 N5 H5B 108.7 . .
Er1 N5 H5B 108.7 . .
H5A N5 H5B 107.6 . .
N1 C1 C2 108.8(5) . .
N1 C1 H1C 109.9 . .
C2 C1 H1C 109.9 . .
N1 C1 H1D 109.9 . .
C2 C1 H1D 109.9 . .
H1C C1 H1D 108.3 . .
N2 C2 C1 109.5(5) . .
N2 C2 H2A 109.8 . .
C1 C2 H2A 109.8 . .
N2 C2 H2B 109.8 . .
C1 C2 H2B 109.8 . .
H2A C2 H2B 108.2 . .
N2 C3 C4 110.3(4) . .
N2 C3 H3A 109.6 . .
C4 C3 H3A 109.6 . .
N2 C3 H3B 109.6 . .
C4 C3 H3B 109.6 . .
H3A C3 H3B 108.1 . .
N3 C4 C3 109.3(4) . .
N3 C4 H4A 109.8 . .
C3 C4 H4A 109.8 . .
N3 C4 H4B 109.8 . .
C3 C4 H4B 109.8 . .
H4A C4 H4B 108.3 . .
N3 C5 C6 108.5(4) . .
N3 C5 H5C 110.0 . .
C6 C5 H5C 110.0 . .
N3 C5 H5D 110.0 . .
C6 C5 H5D 110.0 . .
H5C C5 H5D 108.4 . .
N4 C6 C5 109.4(4) . .
N4 C6 H6A 109.8 . .
C5 C6 H6A 109.8 . .
N4 C6 H6B 109.8 . .
C5 C6 H6B 109.8 . .
H6A C6 H6B 108.2 . .
N4 C7 C8 111.3(4) . .
N4 C7 H7A 109.4 . .
C8 C7 H7A 109.4 . .
N4 C7 H7B 109.4 . .
C8 C7 H7B 109.4 . .
H7A C7 H7B 108.0 . .
N5 C8 C7 109.3(4) . .
N5 C8 H8A 109.8 . .
C7 C8 H8A 109.8 . .
N5 C8 H8B 109.8 . .
C7 C8 H8B 109.8 . .
H8A C8 H8B 108.3 . .
Sn1 Se1 Sn1 106.23(2) 12_768 .
Sn1 Se2 Sn1 108.65(3) 6_564 .

loop_
_geom_bond_atom_site_label_1
_geom_bond_atom_site_label_2
_geom_bond_distance
_geom_bond_site_symmetry_2
Sn1 Se3 2.4373(5) .
Sn1 Se1 2.5416(6) 15_567
Sn1 Se2 2.5425(5) .
Sn1 Se1 2.5432(6) .
Er1 O1W 2.209(3) .
Er1 O1W 2.274(3) 9_666
Er1 N4 2.508(4) .
Er1 N3 2.509(4) .
Er1 N2 2.532(4) .
Er1 N5 2.539(4) .
Er1 N1 2.569(4) .
Er1 Cl1 2.7179(13) .
Er1 Er1 3.6759(4) 9_666
O1W Er1 2.274(3) 9_666
O1W H1WA 0.8499 .
N1 C1 1.453(7) .
N1 H1A 0.9000 .
N1 H1B 0.9000 .
N2 C2 1.468(7) .
N2 C3 1.470(7) .
N2 H2C 0.9100 .
N3 C4 1.471(6) .
N3 C5 1.467(6) .
N3 H3C 0.9100 .
N4 C6 1.471(6) .
N4 C7 1.472(6) .
N4 H4C 0.9100 .
N5 C8 1.480(6) .
N5 H5A 0.9000 .
N5 H5B 0.9000 .
C1 C2 1.506(8) .
C1 H1C 0.9700 .
C1 H1D 0.9700 .
C2 H2A 0.9700 .
C2 H2B 0.9700 .
C3 C4 1.513(8) .
C3 H3A 0.9700 .
C3 H3B 0.9700 .
C4 H4A 0.9700 .
C4 H4B 0.9700 .
C5 C6 1.502(7) .
C5 H5C 0.9700 .
C5 H5D 0.9700 .
C6 H6A 0.9700 .
C6 H6B 0.9700 .
C7 C8 1.490(8) .
C7 H7A 0.9700 .
C7 H7B 0.9700 .
C8 H8A 0.9700 .
C8 H8B 0.9700 .
Se1 Sn1 2.5416(6) 12_768
Se2 Sn1 2.5425(5) 6_564

loop_
_platon_squeeze_void_nr
_platon_squeeze_void_average_x
_platon_squeeze_void_average_y
_platon_squeeze_void_average_z
_platon_squeeze_void_volume
_platon_squeeze_void_count_electrons
1 0.250 0.500 0.625 462.0 95.1
2 0.250 1.000 0.370 462.0 95.1
3 0.750 0.500 0.870 462.0 95.1
4 0.750 1.000 0.125 462.0 95.1
